data_7239607
loop_
_publ_author_name
'Xiao, Peng'
'Su, Shikuan'
'Wang, Wei'
'Cao, Weiguo'
'Chen, Jie'
'Li, Jian'
'Chen, Yali'

_publ_section_title
;
 Sequential cycloaddition and ring expansion reaction of arynes and
 methylenebenzothiopheneones: synthesis of a benzo-fused eight-membered
 ring via sulfonium ylides
;
_journal_issue 67
_journal_name_full 'RSC Advances'
_journal_page_first 39119
_journal_paper_doi 10.1039/C9RA09332J
_journal_volume 9
_journal_year 2019
_chemical_formula_sum 'C26 H24 O3 S Si2'
_chemical_formula_weight 472.69
_space_group_IT_number 2
_space_group_name_Hall '-P 1'
_space_group_name_H-M_alt 'P -1'
_symmetry_cell_setting triclinic
_symmetry_space_group_name_H-M 'P -1'
_atom_sites_solution_hydrogens geom
_atom_sites_solution_primary direct
_atom_sites_solution_secondary difmap
_audit_creation_method SHELXL-97
_audit_update_record
;
2019-05-10 deposited with the CCDC.	2019-11-18 downloaded from the CCDC.
;
_cell_angle_alpha 71.08(3)
_cell_angle_beta 78.98(3)
_cell_angle_gamma 75.76(3)
_cell_formula_units_Z 2
_cell_length_a 8.38(2)
_cell_length_b 11.88(3)
_cell_length_c 13.55(4)
_cell_measurement_reflns_used 2462
_cell_measurement_temperature 296(2)
_cell_measurement_theta_max 26.69
_cell_measurement_theta_min 2.78
_cell_volume 1228(6)
_computing_cell_refinement 'Bruker SAINT'
_computing_data_collection 'Bruker APEX2'
_computing_data_reduction 'Bruker SAINT'
_computing_molecular_graphics 'Bruker SHELXTL'
_computing_publication_material 'Bruker SHELXTL'
_computing_structure_refinement 'SHELXL-97 (Sheldrick, 2008)'
_computing_structure_solution 'SHELXS-97 (Sheldrick, 2008)'
_diffrn_ambient_temperature 296(2)
_diffrn_measured_fraction_theta_full 0.973
_diffrn_measured_fraction_theta_max 0.973
_diffrn_measurement_device_type 'Bruker APEX-II CCD'
_diffrn_measurement_method '\f and \w scans'
_diffrn_radiation_monochromator graphite
_diffrn_radiation_source 'fine-focus sealed tube'
_diffrn_radiation_type MoK\a
_diffrn_radiation_wavelength 0.71073
_diffrn_reflns_av_R_equivalents 0.0214
_diffrn_reflns_av_sigmaI/netI 0.0400
_diffrn_reflns_limit_h_max 9
_diffrn_reflns_limit_h_min -9
_diffrn_reflns_limit_k_max 10
_diffrn_reflns_limit_k_min -14
_diffrn_reflns_limit_l_max 16
_diffrn_reflns_limit_l_min -15
_diffrn_reflns_number 6035
_diffrn_reflns_theta_full 25.05
_diffrn_reflns_theta_max 25.05
_diffrn_reflns_theta_min 1.85
_exptl_absorpt_coefficient_mu 0.255
_exptl_absorpt_correction_T_max 0.9874
_exptl_absorpt_correction_T_min 0.9461
_exptl_absorpt_correction_type multi-scan
_exptl_absorpt_process_details sadabs
_exptl_crystal_density_diffrn 1.279
_exptl_crystal_density_method 'not measured'
_exptl_crystal_F_000 496
_exptl_crystal_size_max 0.22
_exptl_crystal_size_mid 0.12
_exptl_crystal_size_min 0.05
_refine_diff_density_max 0.383
_refine_diff_density_min -0.413
_refine_diff_density_rms 0.095
_refine_ls_extinction_method none
_refine_ls_goodness_of_fit_ref 1.078
_refine_ls_hydrogen_treatment constr
_refine_ls_matrix_type full
_refine_ls_number_parameters 293
_refine_ls_number_reflns 4220
_refine_ls_number_restraints 0
_refine_ls_restrained_S_all 1.078
_refine_ls_R_factor_all 0.0624
_refine_ls_R_factor_gt 0.0429
_refine_ls_shift/su_max 0.001
_refine_ls_shift/su_mean 0.000
_refine_ls_structure_factor_coef Fsqd
_refine_ls_weighting_details 'calc w=1/[\s^2^(Fo^2^)+(0.1164P)^2^+0.0000P] where P=(Fo^2^+2Fc^2^)/3'
_refine_ls_weighting_scheme calc
_refine_ls_wR_factor_gt 0.1381
_refine_ls_wR_factor_ref 0.1739
_reflns_number_gt 3354
_reflns_number_total 4220
_reflns_threshold_expression >2sigma(I)
_cod_data_source_file c9ra09332j2.cif
_cod_data_source_block 190403a_0m
_cod_depositor_comments
;
The following automatic conversions were performed:

data item '_symmetry_cell_setting' value 'Triclinic' was changed to
'triclinic' in accordance with the
/home/data/users/saulius/crontab/automatic-downloads/rss-feeds/RSC/lib/dictionaries/cif_core.dic
dictionary named 'cif_core.dic' version 2.4.2 last updated on
2011-04-26.

Automatic conversion script
Id: cif_fix_values 6909 2019-04-08 15:41:33Z antanas 
;
_cod_original_sg_symbol_H-M P-1
_cod_database_code 7239607

loop_
_symmetry_equiv_pos_as_xyz
'x, y, z'
'-x, -y, -z'

loop_
_atom_site_label
_atom_site_type_symbol
_atom_site_fract_x
_atom_site_fract_y
_atom_site_fract_z
_atom_site_U_iso_or_equiv
_atom_site_adp_type
_atom_site_occupancy
_atom_site_symmetry_multiplicity
_atom_site_calc_flag
_atom_site_refinement_flags
C1 C 0.4805(3) -0.0053(2) 0.1307(2) 0.0423(6) Uani 1 1 d .
C2 C 0.6416(4) -0.0597(3) 0.1531(2) 0.0552(8) Uani 1 1 d .
H2 H 0.7208 -0.0120 0.1389 0.066 Uiso 1 1 calc R
C3 C 0.6852(5) -0.1836(3) 0.1960(3) 0.0674(10) Uani 1 1 d .
H3 H 0.7934 -0.2195 0.2104 0.081 Uiso 1 1 calc R
C4 C 0.5666(5) -0.2538(3) 0.2175(3) 0.0670(9) Uani 1 1 d .
H4 H 0.5942 -0.3370 0.2493 0.080 Uiso 1 1 calc R
C5 C 0.4081(4) -0.2022(3) 0.1923(2) 0.0555(8) Uani 1 1 d .
H5 H 0.3313 -0.2514 0.2046 0.067 Uiso 1 1 calc R
C6 C 0.3607(4) -0.0767(2) 0.1485(2) 0.0430(6) Uani 1 1 d .
C7 C 0.1895(4) -0.0335(3) 0.1174(2) 0.0462(7) Uani 1 1 d .
C8 C 0.0893(3) 0.0909(3) 0.0977(2) 0.0431(6) Uani 1 1 d .
H8 H 0.0371 0.1179 0.0371 0.052 Uiso 1 1 calc R
C9 C 0.0608(3) 0.1709(2) 0.15191(19) 0.0396(6) Uani 1 1 d .
C10 C 0.1602(3) 0.1766(2) 0.23039(19) 0.0372(6) Uani 1 1 d .
C11 C 0.0855(3) 0.1912(2) 0.3281(2) 0.0388(6) Uani 1 1 d .
H11 H -0.0259 0.1870 0.3485 0.047 Uiso 1 1 calc R
C12 C 0.1747(3) 0.2120(2) 0.39613(19) 0.0360(6) Uani 1 1 d .
C13 C 0.3438(3) 0.2195(2) 0.36475(19) 0.0352(6) Uani 1 1 d .
C14 C 0.4183(3) 0.2026(2) 0.26873(19) 0.0370(6) Uani 1 1 d .
H14 H 0.5298 0.2063 0.2481 0.044 Uiso 1 1 calc R
C15 C 0.3293(3) 0.1800(2) 0.20249(19) 0.0356(6) Uani 1 1 d .
C16 C -0.0922(4) 0.2680(3) 0.1305(2) 0.0473(7) Uani 1 1 d .
C17 C -0.1099(4) 0.3446(2) 0.0194(2) 0.0471(7) Uani 1 1 d .
C18 C 0.0280(4) 0.3702(3) -0.0529(3) 0.0591(8) Uani 1 1 d .
H18 H 0.1342 0.3359 -0.0340 0.071 Uiso 1 1 calc R
C19 C 0.0062(5) 0.4474(3) -0.1537(3) 0.0750(11) Uani 1 1 d .
H19 H 0.0978 0.4669 -0.2018 0.090 Uiso 1 1 calc R
C20 C -0.1507(6) 0.4946(3) -0.1820(3) 0.0831(12) Uani 1 1 d .
H20 H -0.1651 0.5449 -0.2497 0.100 Uiso 1 1 calc R
C21 C -0.2856(6) 0.4685(3) -0.1116(3) 0.0843(13) Uani 1 1 d .
H21 H -0.3913 0.5013 -0.1317 0.101 Uiso 1 1 calc R
C22 C -0.2674(5) 0.3939(3) -0.0104(3) 0.0676(9) Uani 1 1 d .
H22 H -0.3603 0.3769 0.0373 0.081 Uiso 1 1 calc R
C23 C 0.0691(5) 0.0924(3) 0.6320(3) 0.0754(11) Uani 1 1 d .
H23A H 0.1679 0.0312 0.6306 0.113 Uiso 1 1 calc R
H23B H -0.0219 0.0658 0.6188 0.113 Uiso 1 1 calc R
H23C H 0.0447 0.1063 0.6998 0.113 Uiso 1 1 calc R
C24 C -0.0856(5) 0.3545(3) 0.5334(4) 0.0756(11) Uani 1 1 d .
H24A H -0.1028 0.3724 0.5992 0.113 Uiso 1 1 calc R
H24B H -0.1800 0.3270 0.5261 0.113 Uiso 1 1 calc R
H24C H -0.0712 0.4264 0.4768 0.113 Uiso 1 1 calc R
C25 C 0.5978(4) 0.1412(3) 0.5284(3) 0.0646(9) Uani 1 1 d .
H25A H 0.6246 0.1632 0.5846 0.097 Uiso 1 1 calc R
H25B H 0.6950 0.1314 0.4789 0.097 Uiso 1 1 calc R
H25C H 0.5584 0.0663 0.5563 0.097 Uiso 1 1 calc R
C26 C 0.5103(4) 0.4057(3) 0.3973(3) 0.0595(8) Uani 1 1 d .
H26A H 0.4194 0.4696 0.3718 0.089 Uiso 1 1 calc R
H26B H 0.5935 0.3961 0.3395 0.089 Uiso 1 1 calc R
H26C H 0.5571 0.4258 0.4472 0.089 Uiso 1 1 calc R
O1 O 0.1193(3) -0.1071(2) 0.1060(2) 0.0720(7) Uani 1 1 d .
O2 O -0.2004(3) 0.2811(2) 0.20235(18) 0.0731(7) Uani 1 1 d .
O3 O 0.2655(2) 0.27863(18) 0.54509(15) 0.0507(5) Uani 1 1 d .
S1 S 0.43635(9) 0.15599(6) 0.08133(5) 0.0431(2) Uani 1 1 d .
Si1 Si 0.10086(10) 0.23535(7) 0.52942(6) 0.0432(2) Uani 1 1 d .
Si2 Si 0.43475(10) 0.26189(7) 0.46162(6) 0.0401(2) Uani 1 1 d .

loop_
_atom_site_aniso_label
_atom_site_aniso_U_11
_atom_site_aniso_U_22
_atom_site_aniso_U_33
_atom_site_aniso_U_23
_atom_site_aniso_U_13
_atom_site_aniso_U_12
C1 0.0453(16) 0.0554(16) 0.0297(13) -0.0203(11) -0.0013(11) -0.0083(12)
C2 0.0523(19) 0.074(2) 0.0467(17) -0.0304(15) -0.0044(14) -0.0099(15)
C3 0.069(2) 0.072(2) 0.062(2) -0.0286(18) -0.0205(18) 0.0062(18)
C4 0.079(3) 0.0579(19) 0.057(2) -0.0165(15) -0.0111(18) 0.0008(18)
C5 0.072(2) 0.0507(17) 0.0451(17) -0.0175(13) -0.0042(15) -0.0119(15)
C6 0.0498(17) 0.0523(16) 0.0304(13) -0.0175(11) -0.0008(11) -0.0119(13)
C7 0.0557(18) 0.0554(17) 0.0349(14) -0.0172(12) -0.0020(12) -0.0215(14)
C8 0.0447(16) 0.0566(16) 0.0321(13) -0.0115(11) -0.0068(11) -0.0180(13)
C9 0.0381(15) 0.0528(15) 0.0326(13) -0.0123(11) -0.0013(11) -0.0202(12)
C10 0.0407(15) 0.0413(14) 0.0338(13) -0.0120(11) -0.0038(11) -0.0148(11)
C11 0.0356(15) 0.0466(14) 0.0379(14) -0.0141(11) 0.0007(11) -0.0163(11)
C12 0.0439(15) 0.0358(13) 0.0310(12) -0.0109(10) -0.0033(11) -0.0123(11)
C13 0.0401(15) 0.0352(13) 0.0338(13) -0.0119(10) -0.0064(11) -0.0098(10)
C14 0.0335(14) 0.0397(13) 0.0413(15) -0.0143(11) -0.0005(11) -0.0131(11)
C15 0.0413(15) 0.0390(13) 0.0291(12) -0.0113(10) 0.0009(10) -0.0145(11)
C16 0.0391(16) 0.0629(18) 0.0486(16) -0.0237(14) -0.0047(13) -0.0164(13)
C17 0.0482(18) 0.0427(15) 0.0542(17) -0.0180(13) -0.0091(13) -0.0083(12)
C18 0.058(2) 0.0533(18) 0.060(2) -0.0119(15) -0.0043(15) -0.0086(15)
C19 0.083(3) 0.058(2) 0.064(2) -0.0040(16) 0.0055(19) -0.0072(18)
C20 0.104(3) 0.054(2) 0.067(2) 0.0016(17) -0.017(2) 0.008(2)
C21 0.081(3) 0.069(2) 0.087(3) -0.002(2) -0.035(2) 0.003(2)
C22 0.056(2) 0.064(2) 0.078(2) -0.0136(17) -0.0157(18) -0.0055(16)
C23 0.102(3) 0.080(2) 0.0475(19) -0.0126(17) 0.0051(19) -0.042(2)
C24 0.054(2) 0.084(2) 0.105(3) -0.055(2) -0.001(2) -0.0133(18)
C25 0.062(2) 0.067(2) 0.068(2) -0.0241(17) -0.0259(18) 0.0001(16)
C26 0.060(2) 0.0581(19) 0.071(2) -0.0293(16) -0.0047(16) -0.0189(15)
O1 0.0775(17) 0.0611(14) 0.0943(19) -0.0274(13) -0.0241(14) -0.0275(12)
O2 0.0426(13) 0.118(2) 0.0567(14) -0.0339(13) 0.0008(11) -0.0055(12)
O3 0.0497(12) 0.0706(13) 0.0434(11) -0.0300(9) -0.0026(9) -0.0172(10)
S1 0.0463(4) 0.0543(4) 0.0319(4) -0.0154(3) 0.0055(3) -0.0199(3)
Si1 0.0458(5) 0.0538(5) 0.0360(4) -0.0205(3) 0.0025(3) -0.0168(4)
Si2 0.0405(5) 0.0467(4) 0.0399(4) -0.0193(3) -0.0073(3) -0.0101(3)

loop_
_atom_type_symbol
_atom_type_description
_atom_type_scat_dispersion_real
_atom_type_scat_dispersion_imag
_atom_type_scat_source
C C 0.0033 0.0016 'International Tables Vol C Tables 4.2.6.8 and 6.1.1.4'
H H 0.0000 0.0000 'International Tables Vol C Tables 4.2.6.8 and 6.1.1.4'
O O 0.0106 0.0060 'International Tables Vol C Tables 4.2.6.8 and 6.1.1.4'
Si Si 0.0817 0.0704 'International Tables Vol C Tables 4.2.6.8 and 6.1.1.4'
S S 0.1246 0.1234 'International Tables Vol C Tables 4.2.6.8 and 6.1.1.4'

loop_
_geom_angle_atom_site_label_1
_geom_angle_atom_site_label_2
_geom_angle_atom_site_label_3
_geom_angle
C2 C1 C6 120.3(3)
C2 C1 S1 116.6(2)
C6 C1 S1 123.0(3)
C3 C2 C1 120.7(3)
C3 C2 H2 119.7
C1 C2 H2 119.7
C2 C3 C4 119.3(4)
C2 C3 H3 120.3
C4 C3 H3 120.3
C5 C4 C3 120.8(4)
C5 C4 H4 119.6
C3 C4 H4 119.6
C4 C5 C6 121.0(3)
C4 C5 H5 119.5
C6 C5 H5 119.5
C5 C6 C1 117.8(3)
C5 C6 C7 115.5(3)
C1 C6 C7 126.5(3)
O1 C7 C8 113.8(3)
O1 C7 C6 118.6(3)
C8 C7 C6 127.5(2)
C9 C8 C7 131.0(3)
C9 C8 H8 114.5
C7 C8 H8 114.5
C8 C9 C10 128.8(3)
C8 C9 C16 114.8(3)
C10 C9 C16 116.4(3)
C11 C10 C15 118.2(2)
C11 C10 C9 121.5(3)
C15 C10 C9 119.9(3)
C10 C11 C12 121.5(3)
C10 C11 H11 119.3
C12 C11 H11 119.3
C11 C12 C13 119.3(3)
C11 C12 Si1 129.0(3)
C13 C12 Si1 111.67(18)
C14 C13 C12 119.0(2)
C14 C13 Si2 128.4(3)
C12 C13 Si2 112.5(2)
C13 C14 C15 121.2(3)
C13 C14 H14 119.4
C15 C14 H14 119.4
C14 C15 C10 120.7(3)
C14 C15 S1 118.3(3)
C10 C15 S1 121.07(19)
O2 C16 C17 121.5(3)
O2 C16 C9 119.9(3)
C17 C16 C9 118.6(3)
C22 C17 C18 119.6(3)
C22 C17 C16 119.0(3)
C18 C17 C16 121.4(3)
C17 C18 C19 119.7(4)
C17 C18 H18 120.2
C19 C18 H18 120.2
C20 C19 C18 119.8(4)
C20 C19 H19 120.1
C18 C19 H19 120.1
C21 C20 C19 120.5(4)
C21 C20 H20 119.8
C19 C20 H20 119.8
C20 C21 C22 120.8(4)
C20 C21 H21 119.6
C22 C21 H21 119.6
C21 C22 C17 119.6(4)
C21 C22 H22 120.2
C17 C22 H22 120.2
Si1 C23 H23A 109.5
Si1 C23 H23B 109.5
H23A C23 H23B 109.5
Si1 C23 H23C 109.5
H23A C23 H23C 109.5
H23B C23 H23C 109.5
Si1 C24 H24A 109.5
Si1 C24 H24B 109.5
H24A C24 H24B 109.5
Si1 C24 H24C 109.5
H24A C24 H24C 109.5
H24B C24 H24C 109.5
Si2 C25 H25A 109.5
Si2 C25 H25B 109.5
H25A C25 H25B 109.5
Si2 C25 H25C 109.5
H25A C25 H25C 109.5
H25B C25 H25C 109.5
Si2 C26 H26A 109.5
Si2 C26 H26B 109.5
H26A C26 H26B 109.5
Si2 C26 H26C 109.5
H26A C26 H26C 109.5
H26B C26 H26C 109.5
Si2 O3 Si1 118.0(2)
C1 S1 C15 95.22(15)
O3 Si1 C24 110.7(2)
O3 Si1 C23 110.69(19)
C24 Si1 C23 110.0(2)
O3 Si1 C12 98.49(15)
C24 Si1 C12 114.31(17)
C23 Si1 C12 112.2(2)
O3 Si2 C25 110.2(2)
O3 Si2 C26 112.40(17)
C25 Si2 C26 111.2(2)
O3 Si2 C13 98.2(2)
C25 Si2 C13 114.0(2)
C26 Si2 C13 110.33(19)

loop_
_geom_bond_atom_site_label_1
_geom_bond_atom_site_label_2
_geom_bond_distance
C1 C2 1.390(5)
C1 C6 1.407(5)
C1 S1 1.781(5)
C2 C3 1.378(6)
C2 H2 0.9300
C3 C4 1.382(6)
C3 H3 0.9300
C4 C5 1.376(6)
C4 H4 0.9300
C5 C6 1.399(5)
C5 H5 0.9300
C6 C7 1.492(5)
C7 O1 1.229(4)
C7 C8 1.477(5)
C8 C9 1.333(5)
C8 H8 0.9300
C9 C10 1.497(4)
C9 C16 1.502(5)
C10 C11 1.397(5)
C10 C15 1.402(5)
C11 C12 1.404(4)
C11 H11 0.9300
C12 C13 1.416(5)
C12 Si1 1.880(5)
C13 C14 1.386(5)
C13 Si2 1.886(4)
C14 C15 1.394(4)
C14 H14 0.9300
C15 S1 1.787(5)
C16 O2 1.219(4)
C16 C17 1.499(5)
C17 C22 1.385(5)
C17 C18 1.390(5)
C18 C19 1.394(6)
C18 H18 0.9300
C19 C20 1.371(7)
C19 H19 0.9300
C20 C21 1.361(7)
C20 H20 0.9300
C21 C22 1.384(6)
C21 H21 0.9300
C22 H22 0.9300
C23 Si1 1.854(5)
C23 H23A 0.9600
C23 H23B 0.9600
C23 H23C 0.9600
C24 Si1 1.838(5)
C24 H24A 0.9600
C24 H24B 0.9600
C24 H24C 0.9600
C25 Si2 1.846(4)
C25 H25A 0.9600
C25 H25B 0.9600
C25 H25C 0.9600
C26 Si2 1.853(5)
C26 H26A 0.9600
C26 H26B 0.9600
C26 H26C 0.9600
O3 Si2 1.650(4)
O3 Si1 1.657(4)

loop_
_geom_torsion_atom_site_label_1
_geom_torsion_atom_site_label_2
_geom_torsion_atom_site_label_3
_geom_torsion_atom_site_label_4
_geom_torsion
C6 C1 C2 C3 -2.0(4)
S1 C1 C2 C3 177.0(2)
C1 C2 C3 C4 -0.5(5)
C2 C3 C4 C5 2.8(5)
C3 C4 C5 C6 -2.7(5)
C4 C5 C6 C1 0.2(4)
C4 C5 C6 C7 175.5(3)
C2 C1 C6 C5 2.1(4)
S1 C1 C6 C5 -176.9(2)
C2 C1 C6 C7 -172.6(3)
S1 C1 C6 C7 8.4(4)
C5 C6 C7 O1 -18.5(4)
C1 C6 C7 O1 156.4(3)
C5 C6 C7 C8 161.6(3)
C1 C6 C7 C8 -23.6(4)
O1 C7 C8 C9 134.2(3)
C6 C7 C8 C9 -45.8(5)
C7 C8 C9 C10 21.2(5)
C7 C8 C9 C16 -158.8(3)
C8 C9 C10 C11 -131.6(3)
C16 C9 C10 C11 48.5(3)
C8 C9 C10 C15 55.1(4)
C16 C9 C10 C15 -124.9(3)
C15 C10 C11 C12 1.7(4)
C9 C10 C11 C12 -171.8(2)
C10 C11 C12 C13 0.6(4)
C10 C11 C12 Si1 179.44(19)
C11 C12 C13 C14 -1.9(3)
Si1 C12 C13 C14 179.10(18)
C11 C12 C13 Si2 174.75(18)
Si1 C12 C13 Si2 -4.3(2)
C12 C13 C14 C15 0.9(4)
Si2 C13 C14 C15 -175.15(19)
C13 C14 C15 C10 1.5(4)
C13 C14 C15 S1 -178.65(18)
C11 C10 C15 C14 -2.7(4)
C9 C10 C15 C14 170.9(2)
C11 C10 C15 S1 177.41(18)
C9 C10 C15 S1 -9.0(3)
C8 C9 C16 O2 122.4(3)
C10 C9 C16 O2 -57.6(4)
C8 C9 C16 C17 -55.9(4)
C10 C9 C16 C17 124.1(3)
O2 C16 C17 C22 -26.3(4)
C9 C16 C17 C22 152.0(3)
O2 C16 C17 C18 151.5(3)
C9 C16 C17 C18 -30.2(4)
C22 C17 C18 C19 1.5(5)
C16 C17 C18 C19 -176.3(3)
C17 C18 C19 C20 -2.0(6)
C18 C19 C20 C21 1.3(6)
C19 C20 C21 C22 -0.1(7)
C20 C21 C22 C17 -0.4(6)
C18 C17 C22 C21 -0.3(5)
C16 C17 C22 C21 177.5(3)
C2 C1 S1 C15 -103.1(3)
C6 C1 S1 C15 75.9(3)
C14 C15 S1 C1 95.2(2)
C10 C15 S1 C1 -84.9(2)
Si2 O3 Si1 C24 -131.3(2)
Si2 O3 Si1 C23 106.5(3)
Si2 O3 Si1 C12 -11.24(16)
C11 C12 Si1 O3 -169.9(2)
C13 C12 Si1 O3 9.0(2)
C11 C12 Si1 C24 -52.5(3)
C13 C12 Si1 C24 126.4(3)
C11 C12 Si1 C23 73.6(3)
C13 C12 Si1 C23 -107.5(2)
Si1 O3 Si2 C25 -110.2(3)
Si1 O3 Si2 C26 125.22(18)
Si1 O3 Si2 C13 9.18(15)
C14 C13 Si2 O3 174.0(2)
C12 C13 Si2 O3 -2.25(19)
C14 C13 Si2 C25 -69.6(3)
C12 C13 Si2 C25 114.2(2)
C14 C13 Si2 C26 56.3(3)
C12 C13 Si2 C26 -119.9(2)
